data_2228573
loop_
_publ_author_name
'Choi, Hong Dae'
'Seo, Pil Ja'
'Son, Byeng Wha'
'Lee, Uk'

_publ_section_title
;
 2-(4-Fluorophenyl)-5-iodo-3-isopropylsulfinyl-1-benzofuran
;
_journal_coeditor_code SU2229
_journal_issue 12
_journal_name_full 'Acta Crystallographica Section E'
_journal_page_first o3261
_journal_paper_doi 10.1107/S1600536810047665
_journal_volume 66
_journal_year 2010
_chemical_formula_iupac 'C17 H14 F I O2 S'
_chemical_formula_moiety 'C17 H14 F I O2 S'
_chemical_formula_sum 'C17 H14 F I O2 S'
_chemical_formula_weight 428.24
_chemical_name_systematic
;
2-(4-Fluorophenyl)-5-iodo-3-isopropylsulfinyl-1-benzofuran
;
_space_group_IT_number 2
_symmetry_cell_setting triclinic
_symmetry_space_group_name_Hall '-P 1'
_symmetry_space_group_name_H-M 'P -1'
_atom_sites_solution_hydrogens difmap
_atom_sites_solution_primary direct
_atom_sites_solution_secondary difmap
_cell_angle_alpha 68.6430(10)
_cell_angle_beta 70.6180(10)
_cell_angle_gamma 89.2410(10)
_cell_formula_units_Z 2
_cell_length_a 8.43450(10)
_cell_length_b 9.5874(2)
_cell_length_c 10.9324(2)
_cell_measurement_reflns_used 9898
_cell_measurement_temperature 180(2)
_cell_measurement_theta_max 27.54
_cell_measurement_theta_min 2.30
_cell_volume 770.83(2)
_computing_cell_refinement '<i>SAINT</i> (Bruker, 2009)'
_computing_data_collection '<i>APEX2</i> (Bruker, 2009)'
_computing_data_reduction '<i>SAINT</i> (Bruker, 2009)'
_computing_molecular_graphics '<i>ORTEP-3</i> (Farrugia, 1997) and <i>DIAMOND</i> (Brandenburg, 1998)'
_computing_publication_material '<i>SHELXL97</i> (Sheldrick, 2008)'
_computing_structure_refinement '<i>SHELXL97</i> (Sheldrick, 2008)'
_computing_structure_solution '<i>SHELXS97</i> (Sheldrick, 2008)'
_diffrn_ambient_temperature 180(2)
_diffrn_detector_area_resol_mean 10.0
_diffrn_measured_fraction_theta_full 0.999
_diffrn_measured_fraction_theta_max 0.999
_diffrn_measurement_device_type 'Bruker SMART APEXII CCD'
_diffrn_measurement_method '\f and \w scans'
_diffrn_radiation_monochromator 'graphite multilayer'
_diffrn_radiation_source 'rotating anode'
_diffrn_radiation_type MoK\a
_diffrn_radiation_wavelength 0.71073
_diffrn_reflns_av_R_equivalents 0.0275
_diffrn_reflns_av_sigmaI/netI 0.0217
_diffrn_reflns_limit_h_max 10
_diffrn_reflns_limit_h_min -10
_diffrn_reflns_limit_k_max 12
_diffrn_reflns_limit_k_min -12
_diffrn_reflns_limit_l_max 14
_diffrn_reflns_limit_l_min -14
_diffrn_reflns_number 13711
_diffrn_reflns_theta_full 27.54
_diffrn_reflns_theta_max 27.54
_diffrn_reflns_theta_min 2.14
_diffrn_standards_decay_% 0
_diffrn_standards_number 0
_exptl_absorpt_coefficient_mu 2.227
_exptl_absorpt_correction_T_max 0.7456
_exptl_absorpt_correction_T_min 0.5935
_exptl_absorpt_correction_type multi-scan
_exptl_absorpt_process_details '(SADABS; Bruker, 2009)'
_exptl_crystal_colour colourless
_exptl_crystal_density_diffrn 1.845
_exptl_crystal_density_method 'not measured'
_exptl_crystal_description block
_exptl_crystal_F_000 420
_exptl_crystal_size_max 0.233
_exptl_crystal_size_mid 0.216
_exptl_crystal_size_min 0.116
_refine_diff_density_max 0.516
_refine_diff_density_min -0.930
_refine_ls_extinction_method none
_refine_ls_goodness_of_fit_ref 1.139
_refine_ls_hydrogen_treatment constr
_refine_ls_matrix_type full
_refine_ls_number_parameters 201
_refine_ls_number_reflns 3544
_refine_ls_number_restraints 0
_refine_ls_restrained_S_all 1.139
_refine_ls_R_factor_all 0.0213
_refine_ls_R_factor_gt 0.0204
_refine_ls_shift/su_max 0.001
_refine_ls_shift/su_mean 0.000
_refine_ls_structure_factor_coef Fsqd
_refine_ls_weighting_details 'calc w=1/[\s^2^(Fo^2^)+(0.0298P)^2^+0.2380P] where P=(Fo^2^+2Fc^2^)/3'
_refine_ls_weighting_scheme calc
_refine_ls_wR_factor_gt 0.0547
_refine_ls_wR_factor_ref 0.0553
_reflns_number_gt 3407
_reflns_number_total 3544
_reflns_threshold_expression I>2\s(I)
_cod_data_source_file su2229.cif
_cod_data_source_block I
_cod_database_code 2228573
_cod_database_fobs_code 2228573

loop_
_symmetry_equiv_pos_as_xyz
'x, y, z'
'-x, -y, -z'

loop_
_atom_site_type_symbol
_atom_site_label
_atom_site_fract_x
_atom_site_fract_y
_atom_site_fract_z
_atom_site_U_iso_or_equiv
_atom_site_adp_type
_atom_site_calc_flag
_atom_site_refinement_flags
_atom_site_occupancy
_atom_site_disorder_assembly
_atom_site_disorder_group
I I1 0.417391(15) 0.151710(13) 1.131578(12) 0.02794(6) Uani d . 1 . .
S S1 0.35022(6) 0.16149(5) 0.56324(5) 0.02224(10) Uani d . 1 . .
F F1 0.08962(18) 0.68702(15) 0.06579(14) 0.0395(3) Uani d . 1 . .
O O1 0.27453(17) 0.55572(14) 0.60153(14) 0.0241(3) Uani d . 1 . .
O O2 0.46705(19) 0.07898(17) 0.63276(17) 0.0324(3) Uani d . 1 . .
C C1 0.3041(2) 0.3160(2) 0.61705(19) 0.0213(3) Uani d . 1 . .
C C2 0.3257(2) 0.3290(2) 0.7385(2) 0.0213(3) Uani d . 1 . .
C C3 0.3567(2) 0.2321(2) 0.8569(2) 0.0238(4) Uani d . 1 . .
H H3 0.3697 0.1293 0.8716 0.029 Uiso calc R 1 . .
C C4 0.3677(2) 0.2918(2) 0.9521(2) 0.0240(4) Uani d . 1 . .
C C5 0.3511(3) 0.4434(2) 0.9322(2) 0.0279(4) Uani d . 1 . .
H H5 0.3611 0.4801 0.9995 0.034 Uiso calc R 1 . .
C C6 0.3203(3) 0.5403(2) 0.8147(2) 0.0284(4) Uani d . 1 . .
H H6 0.3087 0.6435 0.7991 0.034 Uiso calc R 1 . .
C C7 0.3074(2) 0.4790(2) 0.7221(2) 0.0234(4) Uani d . 1 . .
C C8 0.2727(2) 0.4542(2) 0.5392(2) 0.0216(3) Uani d . 1 . .
C C9 0.2301(2) 0.5145(2) 0.4121(2) 0.0221(4) Uani d . 1 . .
C C10 0.2428(2) 0.6710(2) 0.3413(2) 0.0253(4) Uani d . 1 . .
H H10 0.2834 0.7374 0.3739 0.030 Uiso calc R 1 . .
C C11 0.1966(3) 0.7288(2) 0.2242(2) 0.0290(4) Uani d . 1 . .
H H11 0.2063 0.8348 0.1752 0.035 Uiso calc R 1 . .
C C12 0.1363(2) 0.6309(2) 0.1796(2) 0.0273(4) Uani d . 1 . .
C C13 0.1226(3) 0.4763(2) 0.2458(2) 0.0278(4) Uani d . 1 . .
H H13 0.0818 0.4111 0.2120 0.033 Uiso calc R 1 . .
C C14 0.1698(3) 0.4187(2) 0.3627(2) 0.0264(4) Uani d . 1 . .
H H14 0.1611 0.3125 0.4100 0.032 Uiso calc R 1 . .
C C15 0.1418(2) 0.0465(2) 0.6546(2) 0.0245(4) Uani d . 1 . .
H H15 0.0542 0.1115 0.6309 0.029 Uiso calc R 1 . .
C C16 0.0973(3) -0.0158(3) 0.8118(2) 0.0350(5) Uani d . 1 . .
H H16A -0.0086 -0.0843 0.8568 0.053 Uiso calc R 1 . .
H H16B 0.0833 0.0675 0.8448 0.053 Uiso calc R 1 . .
H H16C 0.1883 -0.0709 0.8359 0.053 Uiso calc R 1 . .
C C17 0.1496(3) -0.0768(2) 0.5953(3) 0.0396(5) Uani d . 1 . .
H H17A 0.2342 -0.1422 0.6187 0.059 Uiso calc R 1 . .
H H17B 0.1811 -0.0299 0.4932 0.059 Uiso calc R 1 . .
H H17C 0.0384 -0.1370 0.6362 0.059 Uiso calc R 1 . .

loop_
_atom_site_aniso_label
_atom_site_aniso_U_11
_atom_site_aniso_U_22
_atom_site_aniso_U_33
_atom_site_aniso_U_12
_atom_site_aniso_U_13
_atom_site_aniso_U_23
I1 0.03365(9) 0.02957(8) 0.02477(9) 0.00348(5) -0.01555(6) -0.01020(6)
S1 0.0247(2) 0.0215(2) 0.0218(2) 0.00425(17) -0.00912(18) -0.00885(17)
F1 0.0464(8) 0.0401(7) 0.0277(7) 0.0044(6) -0.0213(6) -0.0007(5)
O1 0.0285(7) 0.0208(6) 0.0257(7) 0.0037(5) -0.0134(6) -0.0084(5)
O2 0.0322(8) 0.0346(7) 0.0376(8) 0.0131(6) -0.0195(7) -0.0156(7)
C1 0.0214(8) 0.0220(8) 0.0212(9) 0.0022(6) -0.0080(7) -0.0084(7)
C2 0.0190(8) 0.0236(8) 0.0227(9) 0.0022(6) -0.0069(7) -0.0106(7)
C3 0.0244(9) 0.0237(8) 0.0253(10) 0.0048(7) -0.0106(7) -0.0099(7)
C4 0.0225(9) 0.0287(9) 0.0226(9) 0.0035(7) -0.0109(7) -0.0094(8)
C5 0.0298(10) 0.0309(10) 0.0305(11) 0.0048(8) -0.0139(8) -0.0169(8)
C6 0.0335(10) 0.0241(9) 0.0342(11) 0.0061(8) -0.0163(9) -0.0144(8)
C7 0.0213(9) 0.0240(8) 0.0254(10) 0.0031(7) -0.0103(7) -0.0084(7)
C8 0.0202(8) 0.0219(8) 0.0226(9) 0.0013(6) -0.0074(7) -0.0086(7)
C9 0.0189(8) 0.0226(8) 0.0211(9) 0.0015(6) -0.0056(7) -0.0054(7)
C10 0.0235(9) 0.0225(8) 0.0272(10) 0.0023(7) -0.0080(8) -0.0072(8)
C11 0.0286(10) 0.0212(8) 0.0300(11) 0.0039(7) -0.0095(8) -0.0026(8)
C12 0.0239(9) 0.0315(9) 0.0208(9) 0.0048(7) -0.0093(7) -0.0022(8)
C13 0.0295(10) 0.0291(9) 0.0245(10) 0.0002(8) -0.0110(8) -0.0083(8)
C14 0.0320(10) 0.0206(8) 0.0247(10) 0.0003(7) -0.0126(8) -0.0042(7)
C15 0.0251(9) 0.0205(8) 0.0272(10) 0.0017(7) -0.0118(8) -0.0059(7)
C16 0.0344(11) 0.0356(11) 0.0258(11) -0.0043(9) -0.0104(9) -0.0014(9)
C17 0.0460(13) 0.0288(10) 0.0476(14) 0.0008(9) -0.0163(11) -0.0185(10)

loop_
_atom_type_symbol
_atom_type_description
_atom_type_scat_dispersion_real
_atom_type_scat_dispersion_imag
_atom_type_scat_source
C C 0.0033 0.0016 'International Tables Vol C Tables 4.2.6.8 and 6.1.1.4'
H H 0.0000 0.0000 'International Tables Vol C Tables 4.2.6.8 and 6.1.1.4'
O O 0.0106 0.0060 'International Tables Vol C Tables 4.2.6.8 and 6.1.1.4'
F F 0.0171 0.0103 'International Tables Vol C Tables 4.2.6.8 and 6.1.1.4'
S S 0.1246 0.1234 'International Tables Vol C Tables 4.2.6.8 and 6.1.1.4'
I I -0.4742 1.8119 'International Tables Vol C Tables 4.2.6.8 and 6.1.1.4'

loop_
_geom_angle_atom_site_label_1
_geom_angle_atom_site_label_2
_geom_angle_atom_site_label_3
_geom_angle_site_symmetry_1
_geom_angle_site_symmetry_3
_geom_angle
_geom_angle_publ_flag
C4 I1 O2 . 2_657 170.73(6) ?
O2 S1 C1 . . 106.47(8) ?
O2 S1 C15 . . 107.12(9) ?
C1 S1 C15 . . 99.87(9) ?
C7 O1 C8 . . 106.69(14) ?
C8 C1 C2 . . 106.99(15) ?
C8 C1 S1 . . 126.19(15) ?
C2 C1 S1 . . 125.82(13) ?
C3 C2 C7 . . 118.97(17) ?
C3 C2 C1 . . 135.97(17) ?
C7 C2 C1 . . 105.06(16) ?
C4 C3 C2 . . 117.37(17) ?
C4 C3 H3 . . 121.3 ?
C2 C3 H3 . . 121.3 ?
C3 C4 C5 . . 122.52(18) ?
C3 C4 I1 . . 119.10(14) ?
C5 C4 I1 . . 118.36(14) ?
C6 C5 C4 . . 120.40(18) ?
C6 C5 H5 . . 119.8 ?
C4 C5 H5 . . 119.8 ?
C7 C6 C5 . . 116.43(17) ?
C7 C6 H6 . . 121.8 ?
C5 C6 H6 . . 121.8 ?
O1 C7 C6 . . 125.06(16) ?
O1 C7 C2 . . 110.64(16) ?
C6 C7 C2 . . 124.30(18) ?
C1 C8 O1 . . 110.61(16) ?
C1 C8 C9 . . 134.93(17) ?
O1 C8 C9 . . 114.36(15) ?
C14 C9 C10 . . 119.02(18) ?
C14 C9 C8 . . 121.04(16) ?
C10 C9 C8 . . 119.88(17) ?
C11 C10 C9 . . 120.20(18) ?
C11 C10 H10 . . 119.9 ?
C9 C10 H10 . . 119.9 ?
C12 C11 C10 . . 119.07(18) ?
C12 C11 H11 . . 120.5 ?
C10 C11 H11 . . 120.5 ?
F1 C12 C11 . . 119.27(17) ?
F1 C12 C13 . . 118.10(18) ?
C11 C12 C13 . . 122.63(19) ?
C12 C13 C14 . . 118.15(18) ?
C12 C13 H13 . . 120.9 ?
C14 C13 H13 . . 120.9 ?
C13 C14 C9 . . 120.93(17) ?
C13 C14 H14 . . 119.5 ?
C9 C14 H14 . . 119.5 ?
C16 C15 C17 . . 113.13(17) ?
C16 C15 S1 . . 111.52(14) ?
C17 C15 S1 . . 106.42(14) ?
C16 C15 H15 . . 108.5 ?
C17 C15 H15 . . 108.5 ?
S1 C15 H15 . . 108.5 ?
C15 C16 H16A . . 109.5 ?
C15 C16 H16B . . 109.5 ?
H16A C16 H16B . . 109.5 ?
C15 C16 H16C . . 109.5 ?
H16A C16 H16C . . 109.5 ?
H16B C16 H16C . . 109.5 ?
C15 C17 H17A . . 109.5 ?
C15 C17 H17B . . 109.5 ?
H17A C17 H17B . . 109.5 ?
C15 C17 H17C . . 109.5 ?
H17A C17 H17C . . 109.5 ?
H17B C17 H17C . . 109.5 ?

loop_
_geom_bond_atom_site_label_1
_geom_bond_atom_site_label_2
_geom_bond_site_symmetry_2
_geom_bond_distance
_geom_bond_publ_flag
I1 C4 . 2.1074(19) ?
I1 O2 2_657 3.1525(15) ?
S1 O2 . 1.4876(15) ?
S1 C1 . 1.7774(18) ?
S1 C15 . 1.841(2) ?
F1 C12 . 1.351(2) ?
O1 C7 . 1.373(2) ?
O1 C8 . 1.380(2) ?
C1 C8 . 1.367(3) ?
C1 C2 . 1.446(3) ?
C2 C3 . 1.396(3) ?
C2 C7 . 1.396(2) ?
C3 C4 . 1.385(3) ?
C3 H3 . 0.9500 ?
C4 C5 . 1.402(3) ?
C5 C6 . 1.388(3) ?
C5 H5 . 0.9500 ?
C6 C7 . 1.375(3) ?
C6 H6 . 0.9500 ?
C8 C9 . 1.460(3) ?
C9 C14 . 1.397(3) ?
C9 C10 . 1.402(2) ?
C10 C11 . 1.381(3) ?
C10 H10 . 0.9500 ?
C11 C12 . 1.374(3) ?
C11 H11 . 0.9500 ?
C12 C13 . 1.380(3) ?
C13 C14 . 1.384(3) ?
C13 H13 . 0.9500 ?
C14 H14 . 0.9500 ?
C15 C16 . 1.510(3) ?
C15 C17 . 1.532(3) ?
C15 H15 . 1.0000 ?
C16 H16A . 0.9800 ?
C16 H16B . 0.9800 ?
C16 H16C . 0.9800 ?
C17 H17A . 0.9800 ?
C17 H17B . 0.9800 ?
C17 H17C . 0.9800 ?

loop_
_geom_torsion_atom_site_label_1
_geom_torsion_atom_site_label_2
_geom_torsion_atom_site_label_3
_geom_torsion_atom_site_label_4
_geom_torsion_site_symmetry_1
_geom_torsion_site_symmetry_2
_geom_torsion_site_symmetry_3
_geom_torsion_site_symmetry_4
_geom_torsion
_geom_torsion_publ_flag
O2 S1 C1 C8 . . . . 147.63(17) ?
C15 S1 C1 C8 . . . . -101.09(18) ?
O2 S1 C1 C2 . . . . -19.38(18) ?
C15 S1 C1 C2 . . . . 91.91(17) ?
C8 C1 C2 C3 . . . . 178.6(2) ?
S1 C1 C2 C3 . . . . -12.3(3) ?
C8 C1 C2 C7 . . . . -0.9(2) ?
S1 C1 C2 C7 . . . . 168.15(14) ?
C7 C2 C3 C4 . . . . 0.0(3) ?
C1 C2 C3 C4 . . . . -179.5(2) ?
C2 C3 C4 C5 . . . . -0.8(3) ?
C2 C3 C4 I1 . . . . -179.23(13) ?
C3 C4 C5 C6 . . . . 0.9(3) ?
I1 C4 C5 C6 . . . . 179.27(15) ?
C4 C5 C6 C7 . . . . 0.0(3) ?
C8 O1 C7 C6 . . . . 179.81(18) ?
C8 O1 C7 C2 . . . . -0.40(19) ?
C5 C6 C7 O1 . . . . 178.82(18) ?
C5 C6 C7 C2 . . . . -0.9(3) ?
C3 C2 C7 O1 . . . . -178.83(16) ?
C1 C2 C7 O1 . . . . 0.8(2) ?
C3 C2 C7 C6 . . . . 1.0(3) ?
C1 C2 C7 C6 . . . . -179.40(18) ?
C2 C1 C8 O1 . . . . 0.7(2) ?
S1 C1 C8 O1 . . . . -168.30(13) ?
C2 C1 C8 C9 . . . . -175.53(19) ?
S1 C1 C8 C9 . . . . 15.5(3) ?
C7 O1 C8 C1 . . . . -0.2(2) ?
C7 O1 C8 C9 . . . . 176.86(15) ?
C1 C8 C9 C14 . . . . 17.1(3) ?
O1 C8 C9 C14 . . . . -159.09(17) ?
C1 C8 C9 C10 . . . . -165.7(2) ?
O1 C8 C9 C10 . . . . 18.2(2) ?
C14 C9 C10 C11 . . . . -0.2(3) ?
C8 C9 C10 C11 . . . . -177.49(17) ?
C9 C10 C11 C12 . . . . 0.8(3) ?
C10 C11 C12 F1 . . . . 179.47(18) ?
C10 C11 C12 C13 . . . . -1.1(3) ?
F1 C12 C13 C14 . . . . -179.79(18) ?
C11 C12 C13 C14 . . . . 0.8(3) ?
C12 C13 C14 C9 . . . . -0.1(3) ?
C10 C9 C14 C13 . . . . -0.2(3) ?
C8 C9 C14 C13 . . . . 177.14(18) ?
O2 S1 C15 C16 . . . . 43.28(16) ?
C1 S1 C15 C16 . . . . -67.49(15) ?
O2 S1 C15 C17 . . . . -80.53(15) ?
C1 S1 C15 C17 . . . . 168.70(14) ?
